data_7239467
loop_
_publ_author_name
'Hong, Tao'
'Song, Heli'
'Li, Xin'
'Zhang, Weibing'
'Xie, Yongshu'

_publ_section_title
;
 Syntheses of mono- and diacylated bipyrroles with rich substitution modes
 and development of a prodigiosin derivative as a fluorescent Zn(ii) probe
;
_journal_issue 12
_journal_name_full 'RSC Advances'
_journal_page_first 6133
_journal_paper_doi 10.1039/c3ra47277a
_journal_volume 4
_journal_year 2014
_chemical_formula_sum 'C22 H6 F10 N2 O2'
_chemical_formula_weight 520.29
_space_group_IT_number 14
_space_group_name_Hall '-P 2ybc'
_space_group_name_H-M_alt 'P 1 21/c 1'
_symmetry_cell_setting monoclinic
_symmetry_space_group_name_H-M 'P 1 21/c 1'
_atom_sites_solution_hydrogens geom
_atom_sites_solution_primary direct
_atom_sites_solution_secondary difmap
_audit_creation_method SHELXL-97
_cell_angle_alpha 90.00
_cell_angle_beta 94.1080(10)
_cell_angle_gamma 90.00
_cell_formula_units_Z 4
_cell_length_a 11.9337(8)
_cell_length_b 9.6006(6)
_cell_length_c 17.6397(13)
_cell_measurement_reflns_used 1057
_cell_measurement_temperature 293(2)
_cell_measurement_theta_max 28.3355
_cell_measurement_theta_min 2.7202
_cell_volume 2015.8(2)
_computing_cell_refinement 'Bruker FRAMBO'
_computing_data_collection 'Bruker FRAMBO'
_computing_data_reduction 'Bruker SAINT'
_computing_molecular_graphics 'Bruker SHELXTL'
_computing_publication_material 'Bruker SHELXTL'
_computing_structure_refinement 'SHELXL-97 (Sheldrick, 1997)'
_computing_structure_solution 'SHELXS-97 (Sheldrick, 1990)'
_diffrn_ambient_temperature 293(2)
_diffrn_measured_fraction_theta_full 0.999
_diffrn_measured_fraction_theta_max 0.999
_diffrn_measurement_device_type 'CCD area detector'
_diffrn_measurement_method 'phi and omega scans'
_diffrn_radiation_monochromator graphite
_diffrn_radiation_source 'fine-focus sealed tube'
_diffrn_radiation_type MoK\a
_diffrn_radiation_wavelength 0.71073
_diffrn_reflns_av_R_equivalents 0.0393
_diffrn_reflns_av_sigmaI/netI 0.0615
_diffrn_reflns_limit_h_max 14
_diffrn_reflns_limit_h_min -12
_diffrn_reflns_limit_k_max 11
_diffrn_reflns_limit_k_min -9
_diffrn_reflns_limit_l_max 16
_diffrn_reflns_limit_l_min -20
_diffrn_reflns_number 7680
_diffrn_reflns_theta_full 25.01
_diffrn_reflns_theta_max 25.01
_diffrn_reflns_theta_min 2.73
_exptl_absorpt_coefficient_mu 0.174
_exptl_absorpt_correction_T_max 0.9969
_exptl_absorpt_correction_T_min 0.9337
_exptl_absorpt_correction_type multi-scan
_exptl_absorpt_process_details sadabs
_exptl_crystal_density_diffrn 1.714
_exptl_crystal_density_method 'not measured'
_exptl_crystal_F_000 1032
_exptl_crystal_size_max 0.40
_exptl_crystal_size_mid 0.11
_exptl_crystal_size_min 0.02
_refine_diff_density_max 0.180
_refine_diff_density_min -0.226
_refine_diff_density_rms 0.045
_refine_ls_extinction_method none
_refine_ls_goodness_of_fit_ref 1.061
_refine_ls_hydrogen_treatment mixed
_refine_ls_matrix_type full
_refine_ls_number_parameters 325
_refine_ls_number_reflns 3548
_refine_ls_number_restraints 0
_refine_ls_restrained_S_all 1.061
_refine_ls_R_factor_all 0.0969
_refine_ls_R_factor_gt 0.0470
_refine_ls_shift/su_max 0.000
_refine_ls_shift/su_mean 0.000
_refine_ls_structure_factor_coef Fsqd
_refine_ls_weighting_details 'calc w=1/[\s^2^(Fo^2^)+(0.0301P)^2^+0.0154P] where P=(Fo^2^+2Fc^2^)/3'
_refine_ls_weighting_scheme calc
_refine_ls_wR_factor_gt 0.0842
_refine_ls_wR_factor_ref 0.1087
_reflns_number_gt 2086
_reflns_number_total 3548
_reflns_threshold_expression >2sigma(I)
_cod_data_source_file c3ra47277a.txt
_cod_data_source_block 130110f
_cod_depositor_comments
;
The following automatic conversions were performed:

data item '_symmetry_cell_setting' value 'Monoclinic' was changed to
'monoclinic' in accordance with the
/home/saulius/struct/COD-crude-data/automatic-downloads/DataCite-retrospective/RSC/depositions/lib/dictionaries/cif_core.dic
dictionary named 'cif_core.dic' version 2.4.2 last updated on
2011-04-26.

Automatic conversion script
Id: cif_fix_values 6909 2019-04-08 15:41:33Z antanas 
;
_cod_original_sg_symbol_H-M P2(1)/c
_cod_database_code 7239467

loop_
_symmetry_equiv_pos_as_xyz
'x, y, z'
'-x, y+1/2, -z+1/2'
'-x, -y, -z'
'x, -y-1/2, z-1/2'

loop_
_atom_site_label
_atom_site_type_symbol
_atom_site_fract_x
_atom_site_fract_y
_atom_site_fract_z
_atom_site_U_iso_or_equiv
_atom_site_adp_type
_atom_site_occupancy
_atom_site_symmetry_multiplicity
_atom_site_calc_flag
_atom_site_refinement_flags
F1 F 0.29621(14) 0.56913(16) 0.15438(10) 0.0593(5) Uani 1 1 d .
F2 F 0.21177(16) 0.49118(19) 0.01598(11) 0.0752(6) Uani 1 1 d .
F3 F 0.04050(17) 0.6324(2) -0.05510(11) 0.0826(6) Uani 1 1 d .
F4 F -0.04544(16) 0.8598(2) 0.01149(12) 0.0893(7) Uani 1 1 d .
F5 F 0.04481(16) 0.94707(19) 0.14715(11) 0.0782(6) Uani 1 1 d .
F6 F 0.47719(15) 0.8091(2) 0.75625(11) 0.0816(6) Uani 1 1 d .
F7 F 0.60508(18) 0.7463(2) 0.88289(11) 0.0845(6) Uani 1 1 d .
F8 F 0.82965(18) 0.7209(2) 0.87804(12) 0.0970(8) Uani 1 1 d .
F9 F 0.92575(16) 0.7510(2) 0.74538(14) 0.1066(8) Uani 1 1 d .
F10 F 0.79770(16) 0.8074(2) 0.61717(12) 0.0837(6) Uani 1 1 d .
N1 N 0.29785(18) 0.7736(2) 0.35941(13) 0.0407(6) Uani 1 1 d .
H1 H 0.3334 0.8514 0.3639 0.049 Uiso 1 1 calc R
N2 N 0.43032(18) 0.7882(2) 0.50805(13) 0.0407(6) Uani 1 1 d .
H2 H 0.4339 0.8662 0.4843 0.049 Uiso 1 1 calc R
O1 O 0.2700(2) 0.9332(2) 0.22784(12) 0.0696(7) Uani 1 1 d .
O2 O 0.57788(17) 0.9735(2) 0.58944(12) 0.0591(6) Uani 1 1 d .
C1 C 0.2330(2) 0.7326(3) 0.29626(16) 0.0395(7) Uani 1 1 d .
C2 C 0.1876(2) 0.6051(3) 0.31233(18) 0.0513(8) Uani 1 1 d .
H2A H 0.1391 0.5529 0.2800 0.062 Uiso 1 1 calc R
C3 C 0.2277(3) 0.5685(3) 0.38577(17) 0.0532(9) Uani 1 1 d .
H3 H 0.2102 0.4876 0.4114 0.064 Uiso 1 1 calc R
C4 C 0.2979(2) 0.6738(3) 0.41384(16) 0.0405(7) Uani 1 1 d .
C5 C 0.3648(2) 0.6788(3) 0.48469(16) 0.0399(7) Uani 1 1 d .
C6 C 0.3815(3) 0.5750(3) 0.53895(17) 0.0518(8) Uani 1 1 d .
H6 H 0.3462 0.4886 0.5379 0.062 Uiso 1 1 calc R
C7 C 0.4596(2) 0.6217(3) 0.59479(17) 0.0493(8) Uani 1 1 d .
H7 H 0.4867 0.5723 0.6376 0.059 Uiso 1 1 calc R
C8 C 0.4904(2) 0.7560(3) 0.57541(15) 0.0406(7) Uani 1 1 d .
C9 C 0.2278(2) 0.8175(3) 0.22856(17) 0.0447(8) Uani 1 1 d .
C10 C 0.1720(2) 0.7596(3) 0.15623(16) 0.0404(7) Uani 1 1 d .
C11 C 0.2110(2) 0.6428(3) 0.12067(17) 0.0424(7) Uani 1 1 d .
C12 C 0.1679(3) 0.6011(3) 0.05003(18) 0.0491(8) Uani 1 1 d .
C13 C 0.0824(3) 0.6742(3) 0.01357(18) 0.0544(9) Uani 1 1 d .
C14 C 0.0404(3) 0.7897(3) 0.04679(19) 0.0569(9) Uani 1 1 d .
C15 C 0.0861(3) 0.8320(3) 0.11629(18) 0.0519(8) Uani 1 1 d .
C16 C 0.5647(2) 0.8532(3) 0.61261(16) 0.0410(7) Uani 1 1 d .
C17 C 0.6333(2) 0.8070(3) 0.68271(16) 0.0388(7) Uani 1 1 d .
C18 C 0.5881(2) 0.7898(3) 0.75126(18) 0.0468(8) Uani 1 1 d .
C19 C 0.6525(3) 0.7598(3) 0.81675(18) 0.0518(8) Uani 1 1 d .
C20 C 0.7658(3) 0.7470(3) 0.8143(2) 0.0577(9) Uani 1 1 d .
C21 C 0.8136(3) 0.7627(3) 0.7472(2) 0.0591(9) Uani 1 1 d .
C22 C 0.7477(3) 0.7922(3) 0.68269(19) 0.0500(8) Uani 1 1 d .

loop_
_atom_site_aniso_label
_atom_site_aniso_U_11
_atom_site_aniso_U_22
_atom_site_aniso_U_33
_atom_site_aniso_U_23
_atom_site_aniso_U_13
_atom_site_aniso_U_12
F1 0.0602(11) 0.0561(11) 0.0595(13) -0.0066(9) -0.0118(10) 0.0106(8)
F2 0.0977(15) 0.0678(13) 0.0597(14) -0.0232(10) 0.0038(12) 0.0019(11)
F3 0.0895(15) 0.1086(15) 0.0459(13) -0.0121(11) -0.0223(12) -0.0161(12)
F4 0.0756(14) 0.1118(16) 0.0751(15) 0.0072(13) -0.0315(13) 0.0252(12)
F5 0.0868(14) 0.0741(13) 0.0721(15) -0.0084(11) -0.0060(12) 0.0345(11)
F6 0.0461(12) 0.1446(18) 0.0545(13) 0.0111(12) 0.0062(10) 0.0016(11)
F7 0.0991(16) 0.1168(17) 0.0372(12) 0.0132(11) 0.0016(12) -0.0128(13)
F8 0.0925(16) 0.1131(17) 0.0777(16) 0.0296(13) -0.0476(14) -0.0031(12)
F9 0.0451(12) 0.151(2) 0.122(2) 0.0148(16) -0.0078(14) 0.0228(12)
F10 0.0645(13) 0.1203(16) 0.0691(15) 0.0125(12) 0.0233(12) 0.0103(11)
N1 0.0449(14) 0.0380(13) 0.0383(15) -0.0024(12) -0.0025(12) -0.0062(10)
N2 0.0480(14) 0.0397(13) 0.0335(14) 0.0044(11) -0.0031(12) -0.0061(11)
O1 0.1097(19) 0.0433(13) 0.0527(15) -0.0020(11) -0.0147(14) -0.0162(12)
O2 0.0709(15) 0.0527(13) 0.0506(15) 0.0139(11) -0.0173(12) -0.0154(11)
C1 0.0402(16) 0.0441(17) 0.0341(18) -0.0055(14) 0.0006(14) -0.0036(13)
C2 0.0525(19) 0.057(2) 0.044(2) -0.0063(16) -0.0028(17) -0.0171(15)
C3 0.065(2) 0.0519(19) 0.041(2) 0.0025(16) -0.0032(18) -0.0195(16)
C4 0.0442(17) 0.0433(17) 0.0340(18) -0.0015(14) 0.0023(15) -0.0015(13)
C5 0.0470(18) 0.0407(17) 0.0321(17) -0.0019(14) 0.0028(15) -0.0017(13)
C6 0.065(2) 0.0447(18) 0.045(2) 0.0025(16) -0.0034(18) -0.0096(15)
C7 0.063(2) 0.0423(18) 0.041(2) 0.0078(15) -0.0038(17) 0.0018(14)
C8 0.0490(18) 0.0415(17) 0.0303(17) 0.0026(14) -0.0040(15) 0.0010(14)
C9 0.0517(19) 0.0424(18) 0.0396(19) -0.0074(15) -0.0003(16) 0.0016(14)
C10 0.0433(17) 0.0418(17) 0.0356(18) -0.0011(14) -0.0006(15) -0.0030(13)
C11 0.0410(17) 0.0443(18) 0.0410(19) 0.0034(15) -0.0027(15) -0.0006(13)
C12 0.056(2) 0.049(2) 0.042(2) -0.0093(16) 0.0028(18) -0.0071(15)
C13 0.059(2) 0.071(2) 0.0317(19) -0.0030(17) -0.0084(17) -0.0174(18)
C14 0.050(2) 0.073(2) 0.046(2) 0.0051(19) -0.0105(18) 0.0027(17)
C15 0.058(2) 0.052(2) 0.046(2) -0.0032(16) 0.0003(18) 0.0092(16)
C16 0.0451(18) 0.0446(18) 0.0328(18) 0.0054(14) -0.0004(15) 0.0011(14)
C17 0.0424(18) 0.0395(16) 0.0335(18) 0.0049(14) -0.0033(15) -0.0053(13)
C18 0.0415(19) 0.058(2) 0.040(2) 0.0059(16) -0.0069(16) -0.0038(14)
C19 0.063(2) 0.056(2) 0.0350(19) 0.0076(16) -0.0014(18) -0.0089(16)
C20 0.058(2) 0.056(2) 0.055(2) 0.0126(18) -0.027(2) -0.0026(16)
C21 0.042(2) 0.061(2) 0.074(3) 0.0075(19) -0.004(2) 0.0082(15)
C22 0.049(2) 0.057(2) 0.044(2) 0.0061(16) 0.0044(17) 0.0028(15)

loop_
_atom_type_symbol
_atom_type_description
_atom_type_scat_dispersion_real
_atom_type_scat_dispersion_imag
_atom_type_scat_source
C C 0.0033 0.0016 'International Tables Vol C Tables 4.2.6.8 and 6.1.1.4'
H H 0.0000 0.0000 'International Tables Vol C Tables 4.2.6.8 and 6.1.1.4'
N N 0.0061 0.0033 'International Tables Vol C Tables 4.2.6.8 and 6.1.1.4'
O O 0.0106 0.0060 'International Tables Vol C Tables 4.2.6.8 and 6.1.1.4'
F F 0.0171 0.0103 'International Tables Vol C Tables 4.2.6.8 and 6.1.1.4'

loop_
_geom_angle_atom_site_label_1
_geom_angle_atom_site_label_2
_geom_angle_atom_site_label_3
_geom_angle
C4 N1 C1 110.2(2)
C4 N1 H1 124.9
C1 N1 H1 124.9
C5 N2 C8 110.0(2)
C5 N2 H2 125.0
C8 N2 H2 125.0
N1 C1 C2 107.2(2)
N1 C1 C9 120.0(2)
C2 C1 C9 132.7(3)
C1 C2 C3 107.6(3)
C1 C2 H2A 126.2
C3 C2 H2A 126.2
C4 C3 C2 107.9(3)
C4 C3 H3 126.0
C2 C3 H3 126.0
N1 C4 C3 107.1(3)
N1 C4 C5 124.4(2)
C3 C4 C5 128.4(3)
N2 C5 C6 107.2(3)
N2 C5 C4 124.3(2)
C6 C5 C4 128.4(3)
C7 C6 C5 108.3(3)
C7 C6 H6 125.8
C5 C6 H6 125.8
C6 C7 C8 107.6(3)
C6 C7 H7 126.2
C8 C7 H7 126.2
N2 C8 C7 106.9(2)
N2 C8 C16 121.4(2)
C7 C8 C16 131.7(3)
O1 C9 C1 121.9(3)
O1 C9 C10 119.1(3)
C1 C9 C10 119.0(3)
C11 C10 C15 115.9(3)
C11 C10 C9 122.9(2)
C15 C10 C9 120.8(3)
F1 C11 C12 118.1(3)
F1 C11 C10 119.7(3)
C12 C11 C10 122.1(3)
F2 C12 C13 119.9(3)
F2 C12 C11 120.2(3)
C13 C12 C11 119.9(3)
F3 C13 C12 119.5(3)
F3 C13 C14 120.5(3)
C12 C13 C14 120.1(3)
F4 C14 C13 120.0(3)
F4 C14 C15 120.6(3)
C13 C14 C15 119.4(3)
F5 C15 C14 118.3(3)
F5 C15 C10 119.1(3)
C14 C15 C10 122.6(3)
O2 C16 C8 123.5(3)
O2 C16 C17 118.3(2)
C8 C16 C17 118.2(2)
C18 C17 C22 116.2(3)
C18 C17 C16 122.6(2)
C22 C17 C16 120.9(3)
F6 C18 C17 119.5(3)
F6 C18 C19 117.9(3)
C17 C18 C19 122.5(3)
F7 C19 C20 120.1(3)
F7 C19 C18 120.5(3)
C20 C19 C18 119.4(3)
F8 C20 C21 120.3(3)
F8 C20 C19 119.9(3)
C21 C20 C19 119.8(3)
F9 C21 C20 119.4(3)
F9 C21 C22 120.8(3)
C20 C21 C22 119.8(3)
F10 C22 C21 118.3(3)
F10 C22 C17 119.4(3)
C21 C22 C17 122.3(3)

loop_
_geom_bond_atom_site_label_1
_geom_bond_atom_site_label_2
_geom_bond_distance
F1 C11 1.342(3)
F2 C12 1.339(3)
F3 C13 1.338(3)
F4 C14 1.341(3)
F5 C15 1.341(3)
F6 C18 1.346(3)
F7 C19 1.339(3)
F8 C20 1.335(3)
F9 C21 1.346(3)
F10 C22 1.346(3)
N1 C4 1.356(3)
N1 C1 1.368(3)
N1 H1 0.8600
N2 C5 1.355(3)
N2 C8 1.378(3)
N2 H2 0.8600
O1 C9 1.221(3)
O2 C16 1.239(3)
C1 C2 1.376(4)
C1 C9 1.443(4)
C2 C3 1.393(4)
C2 H2A 0.9300
C3 C4 1.382(4)
C3 H3 0.9300
C4 C5 1.435(4)
C5 C6 1.387(4)
C6 C7 1.382(4)
C6 H6 0.9300
C7 C8 1.389(3)
C7 H7 0.9300
C8 C16 1.416(4)
C9 C10 1.503(4)
C10 C11 1.382(4)
C10 C15 1.388(4)
C11 C12 1.373(4)
C12 C13 1.362(4)
C13 C14 1.366(4)
C14 C15 1.368(4)
C16 C17 1.500(4)
C17 C18 1.368(4)
C17 C22 1.373(4)
C18 C19 1.372(4)
C19 C20 1.361(4)
C20 C21 1.360(4)
C21 C22 1.365(4)

loop_
_geom_torsion_atom_site_label_1
_geom_torsion_atom_site_label_2
_geom_torsion_atom_site_label_3
_geom_torsion_atom_site_label_4
_geom_torsion
C4 N1 C1 C2 2.1(3)
C4 N1 C1 C9 -175.0(2)
N1 C1 C2 C3 -1.0(3)
C9 C1 C2 C3 175.5(3)
C1 C2 C3 C4 -0.4(4)
C1 N1 C4 C3 -2.3(3)
C1 N1 C4 C5 174.7(2)
C2 C3 C4 N1 1.7(3)
C2 C3 C4 C5 -175.2(3)
C8 N2 C5 C6 1.1(3)
C8 N2 C5 C4 -175.2(3)
N1 C4 C5 N2 4.7(4)
C3 C4 C5 N2 -178.9(3)
N1 C4 C5 C6 -170.8(3)
C3 C4 C5 C6 5.6(5)
N2 C5 C6 C7 -1.1(3)
C4 C5 C6 C7 175.0(3)
C5 C6 C7 C8 0.7(3)
C5 N2 C8 C7 -0.7(3)
C5 N2 C8 C16 -179.3(3)
C6 C7 C8 N2 0.0(3)
C6 C7 C8 C16 178.4(3)
N1 C1 C9 O1 -8.0(4)
C2 C1 C9 O1 175.8(3)
N1 C1 C9 C10 169.9(2)
C2 C1 C9 C10 -6.3(5)
O1 C9 C10 C11 115.7(3)
C1 C9 C10 C11 -62.3(4)
O1 C9 C10 C15 -56.0(4)
C1 C9 C10 C15 126.0(3)
C15 C10 C11 F1 178.0(2)
C9 C10 C11 F1 6.0(4)
C15 C10 C11 C12 0.3(4)
C9 C10 C11 C12 -171.8(3)
F1 C11 C12 F2 -1.1(4)
C10 C11 C12 F2 176.8(3)
F1 C11 C12 C13 -179.2(3)
C10 C11 C12 C13 -1.4(4)
F2 C12 C13 F3 2.2(4)
C11 C12 C13 F3 -179.7(3)
F2 C12 C13 C14 -177.4(3)
C11 C12 C13 C14 0.8(5)
F3 C13 C14 F4 1.9(5)
C12 C13 C14 F4 -178.6(3)
F3 C13 C14 C15 -178.6(3)
C12 C13 C14 C15 0.9(5)
F4 C14 C15 F5 -1.7(5)
C13 C14 C15 F5 178.9(3)
F4 C14 C15 C10 177.4(3)
C13 C14 C15 C10 -2.1(5)
C11 C10 C15 F5 -179.5(3)
C9 C10 C15 F5 -7.3(4)
C11 C10 C15 C14 1.5(4)
C9 C10 C15 C14 173.7(3)
N2 C8 C16 O2 2.7(4)
C7 C8 C16 O2 -175.5(3)
N2 C8 C16 C17 -175.7(2)
C7 C8 C16 C17 6.0(5)
O2 C16 C17 C18 106.9(3)
C8 C16 C17 C18 -74.6(4)
O2 C16 C17 C22 -66.9(4)
C8 C16 C17 C22 111.6(3)
C22 C17 C18 F6 177.0(2)
C16 C17 C18 F6 2.9(4)
C22 C17 C18 C19 0.1(4)
C16 C17 C18 C19 -174.0(3)
F6 C18 C19 F7 1.9(4)
C17 C18 C19 F7 178.8(3)
F6 C18 C19 C20 -176.6(3)
C17 C18 C19 C20 0.4(5)
F7 C19 C20 F8 0.0(4)
C18 C19 C20 F8 178.5(3)
F7 C19 C20 C21 -179.1(3)
C18 C19 C20 C21 -0.6(5)
F8 C20 C21 F9 0.3(5)
C19 C20 C21 F9 179.4(3)
F8 C20 C21 C22 -178.6(3)
C19 C20 C21 C22 0.5(5)
F9 C21 C22 F10 0.9(5)
C20 C21 C22 F10 179.9(3)
F9 C21 C22 C17 -179.0(3)
C20 C21 C22 C17 0.0(5)
C18 C17 C22 F10 179.9(2)
C16 C17 C22 F10 -6.0(4)
C18 C17 C22 C21 -0.3(4)
C16 C17 C22 C21 173.9(3)
